data_2003533
loop_
_publ_author_name
'Baughman, R. G.'
'Chang, S.-C.'
'Utecht, R. E.'
'Lewis, D. E.'

_publ_section_title
;
 Two Related Potent Antiviral Compounds:
 3-Bromo-<i>N</i>-butyl-4-butylamino-1,8-naphthalenedicarboximide (1)
 and 4-Amino-3-bromo-<i>N</i>-butyl-1,8-naphthalenedicarboximide (2)
;
_journal_issue 6
_journal_name_full 'Acta Crystallographica Section C'
_journal_page_first 1189
_journal_page_last 1193
_journal_paper_doi 10.1107/S0108270194011005
_journal_volume 51
_journal_year 1995
_chemical_compound_source 'synthesized per article, recrystallized from mesi'
_chemical_formula_sum 'C16 H15 Br N2 O2'
_chemical_formula_weight 347.21
_space_group_IT_number 9
_symmetry_cell_setting monoclinic
_symmetry_space_group_name_Hall 'C -2yc'
_symmetry_space_group_name_H-M 'C 1 c 1'
_cell_angle_alpha 90
_cell_angle_beta 97.41(3)
_cell_angle_gamma 90
_cell_formula_units_Z 4
_cell_length_a 4.514(2)
_cell_length_b 24.87(1)
_cell_length_c 13.054(4)
_cell_measurement_reflns_used 25
_cell_measurement_temperature 288
_cell_measurement_theta_max 23.9
_cell_measurement_theta_min 10.1
_cell_volume 1453.2(10)
_diffrn_measurement_device 'Siemens P3'
_diffrn_measurement_method \w/2\q
_diffrn_radiation_type MoK\a
_diffrn_radiation_wavelength 0.71073
_diffrn_reflns_av_R_equivalents 0.0767
_diffrn_reflns_limit_h_max 5
_diffrn_reflns_limit_h_min 0
_diffrn_reflns_limit_k_max 29
_diffrn_reflns_limit_k_min 0
_diffrn_reflns_limit_l_max 15
_diffrn_reflns_limit_l_min -15
_diffrn_reflns_number 2859
_diffrn_reflns_theta_max 25.04
_diffrn_standards_decay_% +-5.6
_diffrn_standards_interval_count 50
_diffrn_standards_number 3
_exptl_absorpt_coefficient_mu 2.79
_exptl_absorpt_correction_T_max 0.829
_exptl_absorpt_correction_T_min 0.391
_exptl_absorpt_correction_type empirical
_exptl_crystal_colour yellow
_exptl_crystal_density_diffrn 1.587
_exptl_crystal_description 'thin parallelepiped'
_exptl_crystal_size_max 0.31
_exptl_crystal_size_mid 0.25
_exptl_crystal_size_min 0.063
_refine_diff_density_max 0.354
_refine_diff_density_min -0.509
_refine_ls_extinction_method none
_refine_ls_goodness_of_fit_obs 0.972
_refine_ls_hydrogen_treatment 'noref (calc)'
_refine_ls_number_parameters 190
_refine_ls_number_reflns 1464
_refine_ls_R_factor_obs 0.0480
_refine_ls_shift/esd_max 0.00
_refine_ls_structure_factor_coef F
_refine_ls_weighting_details 'w = 1/\s^2^(F)'
_refine_ls_weighting_scheme calc
_refine_ls_wR_factor_obs 0.0951
_reflns_number_observed 1464
_reflns_number_total 1465
_reflns_observed_criterion I>=2\s(I)
_cod_data_source_file cr1107.cif
_cod_data_source_block 2
_cod_depositor_comments
;
The following automatic conversions were performed:

'_refine_ls_weighting_scheme' value '1/\s^2^(F)' was changed to
'calc'. New tag '_refine_ls_weighting_details' was created. The value
of the new tag was set to 'w = 1/\s^2^(F)'.

Automatic conversion script
Id: cif_fix_values 3143 2015-03-26 13:38:13Z robertas 
;
_cod_original_cell_volume 1453.0(10)
_cod_original_sg_symbol_H-M 'C c'
_cod_database_code 2003533

loop_
_symmetry_equiv_pos_as_xyz
x,y,z
x,-y,z+1/2
x+1/2,y+1/2,z
x+1/2,1/2-y,z+1/2

loop_
_atom_site_label
_atom_site_fract_x
_atom_site_fract_y
_atom_site_fract_z
_atom_site_B_iso_or_equiv
Br .1300(2) .3015(1) .4292(1) .071(1)
O(1) -.4663(18) .3012(3) .7628(5) .063(2)
O(2) -.5110(16) .4703(3) .8895(5) .063(2)
N(1) -.4982(17) .3861(3) .8229(6) .045(2)
N(2) .2749(18) .4225(3) .4463(6) .058(2)
C(1) -.409(2) .3486(4) .7537(7) .040(2)
C(2) -.139(2) .3342(3) .6036(7) .044(2)
C(3) .021(2) .3528(4) .5269(7) .045(2)
C(4) .108(2) .4053(4) .5199(7) .040(2)
C(5) .087(2) .4984(4) .5949(8) .055(3)
C(6) .003(2) .5324(4) .6684(9) .058(3)
C(7) -.164(2) .5139(4) .7432(8) .052(3)
C(8) -.428(2) .4408(4) .8233(6) .045(2)
C(9) -.234(2) .3690(3) .6732(6) .035(2)
C(10) .015(2) .4433(3) .5934(6) .037(2)
C(11) -.245(2) .4605(4) .7448(7) .040(2)
C(12) -.157(2) .4244(3) .6706(7) .036(2)
C(13) -.670(2) .3654(4) .9041(7) .045(2)
C(14) -.472(2) .3522(4) 1.0008(7) .044(2)
C(15) -.635(3) .3257(4) 1.0840(8) .050(3)
C(16) -.449(3) .3118(5) 1.1800(9) .078(4)
H(2A) .326(2) .4574(3) .4434(6) .080
H(2B) .333(2) .3990(3) .4005(6) .080
H(2C) -.182(2) .2965(3) .6083(7) .080
H(5A) .198(2) .5125(4) .5430(8) .080
H(6A) .061(2) .5696(4) .6685(9) .080
H(7A) -.228(2) .5384(4) .7927(8) .080
H(13A) -.779(2) .3338(4) .8790(7) .080
H(13B) -.812(2) .3921(4) .9189(7) .080
H(14A) -.376(2) .3845(4) 1.0281(7) .080
H(14B) -.320(2) .3281(4) .9840(7) .080
H(15A) -.733(3) .2937(4) 1.0560(8) .080
H(15B) -.788(3) .3500(4) 1.1002(8) .080
H(16C) -.571(3) .2960(5) 1.2270(9) .080
H(16D) -.298(3) .2866(5) 1.1658(9) .080
H(16A) -.354(3) .3436(5) 1.2106(9) .080

loop_
_geom_angle_atom_site_label_1
_geom_angle_atom_site_label_2
_geom_angle_atom_site_label_3
_geom_angle
_geom_angle_publ_flag
C(1) N(1) C(8) 124.7(7) yes
C(1) N(1) C(13) 117.0(8) yes
C(8) N(1) C(13) 118.3(7) yes
O(1) C(1) N(1) 120.1(8) yes
O(1) C(1) C(9) 122.7(8) yes
N(1) C(1) C(9) 117.2(8) yes
C(9) C(2) C(3) 120.5(8) yes
C(4) C(3) C(2) 123.0(8) yes
C(4) C(3) Br 119.5(7) yes
C(2) C(3) Br 117.5(7) yes
N(2) C(4) C(3) 122.3(8) yes
N(2) C(4) C(10) 119.6(8) yes
C(3) C(4) C(10) 118.1(8) yes
C(6) C(5) C(10) 121.9(9) yes
C(5) C(6) C(7) 120.8(9) yes
C(11) C(7) C(6) 120.1(10) yes
O(2) C(8) N(1) 119.7(8) yes
O(2) C(8) C(11) 122.5(9) yes
N(1) C(8) C(11) 117.8(7) yes
C(2) C(9) C(12) 120.0(8) yes
C(2) C(9) C(1) 119.8(8) yes
C(12) C(9) C(1) 120.1(8) yes
C(5) C(10) C(12) 117.1(8) yes
C(5) C(10) C(4) 124.1(8) yes
C(12) C(10) C(4) 118.8(7) yes
C(7) C(11) C(12) 120.1(9) yes
C(7) C(11) C(8) 120.2(9) yes
C(12) C(11) C(8) 119.7(8) yes
C(11) C(12) C(9) 120.5(8) yes
C(11) C(12) C(10) 120.0(8) yes
C(9) C(12) C(10) 119.5(8) yes
N(1) C(13) C(14) 111.8(7) yes
C(13) C(14) C(15) 113.9(8) yes
C(16) C(15) C(14) 115.6(10) yes

loop_
_geom_bond_atom_site_label_1
_geom_bond_atom_site_label_2
_geom_bond_distance
_geom_bond_publ_flag
Br C(3) 1.912(9) yes
O(1) C(1) 1.218(10) yes
O(2) C(8) 1.228(10) yes
N(1) C(1) 1.393(11) yes
N(1) C(8) 1.398(11) yes
N(1) C(13) 1.484(11) yes
N(2) C(4) 1.365(11) yes
C(1) C(9) 1.484(12) yes
C(2) C(9) 1.364(12) yes
C(2) C(3) 1.387(13) yes
C(3) C(4) 1.369(12) yes
C(4) C(10) 1.446(12) yes
C(5) C(6) 1.370(14) yes
C(5) C(10) 1.406(13) yes
C(6) C(7) 1.387(13) yes
C(7) C(11) 1.377(13) yes
C(8) C(11) 1.479(12) yes
C(9) C(12) 1.421(12) yes
C(10) C(12) 1.429(11) yes
C(11) C(12) 1.417(12) yes
C(13) C(14) 1.486(13) yes
C(14) C(15) 1.536(12) yes
C(15) C(16) 1.46(2) yes

loop_
_geom_torsion_atom_site_label_1
_geom_torsion_atom_site_label_2
_geom_torsion_atom_site_label_3
_geom_torsion_atom_site_label_4
_geom_torsion
C(4) C(10) C(12) C(9) -0.3(12)
C(4) C(10) C(12) C(11) 178.9(8)
C(5) C(10) C(12) C(9) -179.6(8)
C(5) C(10) C(12) C(11) -0.4(13)
C(1) N(1) C(13) C(14) 92.9(10)
C(8) N(1) C(13) C(14) -84.7(10)
N(1) C(13) C(14) C(15) -174.7(8)
C(13) C(14) C(15) C(16) 179.6(9)
